data_4336461
loop_
_publ_author_name
'Miguel A. Esteruelas'
'Montserrat Oliv\'an'
'Andrea V\'elez'

_publ_contact_author
;
  Dr. Montserrat Oliv\'an
  Departamento de Qu\'imica Inorg\'anica - ISQCH
  Universidad de Zaragoza - CSIC
  50009 Zaragoza, Spain
;
_publ_contact_author_email molivan@unizar.es
_publ_section_title
;
 POP-Pincer Silyl Complexes of Group 9: Rhodium versus Iridium
;
_journal_name_full 'Inorganic Chemistry'
_journal_page_first 12108
_journal_page_last 12119
_journal_paper_doi 10.1021/ic401931y
_journal_volume 52
_journal_year 2013
_chemical_formula_sum 'C33 H56 Cl Ir O P2 Si'
_chemical_formula_weight 786.46
_chemical_name_systematic
; 
 ? 
;
_space_group_IT_number 15
_symmetry_cell_setting monoclinic
_symmetry_space_group_name_Hall '-C 2yc'
_symmetry_space_group_name_H-M 'C 1 2/c 1'
_atom_sites_solution_hydrogens geom
_atom_sites_solution_primary direct
_atom_sites_solution_secondary difmap
_audit_creation_method SHELXL-97
_cell_angle_alpha 90.00
_cell_angle_beta 90.5580(10)
_cell_angle_gamma 90.00
_cell_formula_units_Z 8
_cell_length_a 38.867(3)
_cell_length_b 9.4817(8)
_cell_length_c 18.9847(16)
_cell_measurement_reflns_used 9991
_cell_measurement_temperature 100(2)
_cell_measurement_theta_max 28
_cell_measurement_theta_min 2
_cell_volume 6996.0(10)
_computing_cell_refinement 'APEX2 v2008.4-0, Bruker AXS'
_computing_data_collection 'APEX2 v2008.4-0, Bruker AXS'
_computing_data_reduction
;
  SAINT-Bruker integration program embedded in APEX2 v2008.4-0, Bruker AXS
;
_computing_molecular_graphics 'XP, SHELXTL v. 6.1 (Bruker, 2000)'
_computing_publication_material 'XCIF, SHELXTL v. 6.1 (Bruker, 2000)'
_computing_structure_refinement 'SHELXL-97 (Sheldrick, 1997)'
_computing_structure_solution 'SHELXS-97 (Sheldrick, 1990)'
_diffrn_ambient_temperature 100(2)
_diffrn_detector_area_resol_mean 8.26
_diffrn_measured_fraction_theta_full 0.992
_diffrn_measured_fraction_theta_max 0.933
_diffrn_measurement_device_type 'Bruker SMART APEX CCD system'
_diffrn_measurement_method '\w rotations with narrow frames'
_diffrn_radiation_monochromator graphite
_diffrn_radiation_source 'fine-focus sealed tube'
_diffrn_radiation_type MoK\a
_diffrn_radiation_wavelength 0.71073
_diffrn_reflns_av_R_equivalents 0.0428
_diffrn_reflns_av_sigmaI/netI 0.0404
_diffrn_reflns_limit_h_max 50
_diffrn_reflns_limit_h_min -50
_diffrn_reflns_limit_k_max 12
_diffrn_reflns_limit_k_min -12
_diffrn_reflns_limit_l_max 25
_diffrn_reflns_limit_l_min -25
_diffrn_reflns_number 31121
_diffrn_reflns_theta_full 27.50
_diffrn_reflns_theta_max 28.53
_diffrn_reflns_theta_min 2.10
_diffrn_standards_decay_% 'no decay'
_exptl_absorpt_coefficient_mu 4.043
_exptl_absorpt_correction_T_max 0.862
_exptl_absorpt_correction_T_min 0.582
_exptl_absorpt_correction_type multi-scan
_exptl_absorpt_process_details
;
Absorption correction performed with SADABS program. This is based on the
method of Blessing: Blessing, R. H., Acta Crystallogr., Sect. A 1995, 51, 33.

SADABS: Area-Detector Absorption Correction. Bruker-AXS 
within SAINT+ package, v. 6.1 (2000).
;
_exptl_crystal_colour colorless
_exptl_crystal_density_diffrn 1.493
_exptl_crystal_description prism
_exptl_crystal_F_000 3200
_exptl_crystal_size_max 0.18
_exptl_crystal_size_mid 0.07
_exptl_crystal_size_min 0.06
_refine_diff_density_max 4.199
_refine_diff_density_min -2.541
_refine_diff_density_rms 0.199
_refine_ls_extinction_method none
_refine_ls_goodness_of_fit_ref 1.064
_refine_ls_hydrogen_treatment mixed
_refine_ls_matrix_type full
_refine_ls_number_parameters 368
_refine_ls_number_reflns 8313
_refine_ls_number_restraints 1
_refine_ls_restrained_S_all 1.064
_refine_ls_R_factor_all 0.0553
_refine_ls_R_factor_gt 0.0441
_refine_ls_shift/su_max 0.005
_refine_ls_shift/su_mean 0.000
_refine_ls_structure_factor_coef Fsqd
_refine_ls_weighting_details 'calc w=1/[\s^2^(Fo^2^)+(0.0738P)^2^+8.9549P] where P=(Fo^2^+2Fc^2^)/3'
_refine_ls_weighting_scheme calc
_refine_ls_wR_factor_gt 0.1078
_refine_ls_wR_factor_ref 0.1140
_reflns_number_gt 7026
_reflns_number_total 8313
_reflns_threshold_expression >2sigma(I)
_cod_data_source_file ic401931y_si_001_2.cif
_cod_data_source_block enrique127
_cod_original_cell_volume 6995.9(10)
_cod_database_code 4336461

loop_
_symmetry_equiv_pos_as_xyz
'x, y, z'
'-x, y, -z+1/2'
'x+1/2, y+1/2, z'
'-x+1/2, y+1/2, -z+1/2'
'-x, -y, -z'
'x, -y, z-1/2'
'-x+1/2, -y+1/2, -z'
'x+1/2, -y+1/2, z-1/2'

loop_
_atom_site_label
_atom_site_type_symbol
_atom_site_fract_x
_atom_site_fract_y
_atom_site_fract_z
_atom_site_U_iso_or_equiv
_atom_site_adp_type
_atom_site_occupancy
_atom_site_symmetry_multiplicity
_atom_site_calc_flag
_atom_site_refinement_flags
Ir Ir 0.123625(4) 0.727863(19) 0.192450(9) 0.01346(7) Uani 1 1 d D
H01 H 0.1033(11) 0.870(3) 0.207(3) 0.016 Uiso 1 1 d D
Cl Cl 0.16042(3) 0.51691(13) 0.17909(6) 0.0211(2) Uani 1 1 d .
Si Si 0.07508(3) 0.65324(16) 0.12878(7) 0.0210(3) Uani 1 1 d .
P1 P 0.10621(3) 0.67221(14) 0.30457(6) 0.0156(2) Uani 1 1 d .
P2 P 0.15410(3) 0.85197(13) 0.10998(6) 0.0141(2) Uani 1 1 d .
O O 0.17265(8) 0.8040(4) 0.25759(17) 0.0169(7) Uani 1 1 d .
C1 C 0.17541(12) 0.7626(5) 0.3278(3) 0.0148(9) Uani 1 1 d .
C2 C 0.14577(12) 0.7035(5) 0.3575(3) 0.0164(9) Uani 1 1 d .
C3 C 0.14688(12) 0.6692(6) 0.4291(2) 0.0187(10) Uani 1 1 d .
H3 H 0.1271 0.6304 0.4507 0.022 Uiso 1 1 calc R
C4 C 0.17647(13) 0.6911(6) 0.4692(3) 0.0202(10) Uani 1 1 d .
H4 H 0.1769 0.6684 0.5179 0.024 Uiso 1 1 calc R
C5 C 0.20551(14) 0.7464(5) 0.4372(3) 0.0205(10) Uani 1 1 d .
H5 H 0.2258 0.7602 0.4647 0.025 Uiso 1 1 calc R
C6 C 0.20578(13) 0.7824(5) 0.3661(3) 0.0176(10) Uani 1 1 d .
C7 C 0.23846(12) 0.8437(5) 0.3328(2) 0.0183(10) Uani 1 1 d .
C8 C 0.24435(14) 0.9945(6) 0.3595(3) 0.0284(12) Uani 1 1 d .
H8A H 0.2650 1.0337 0.3377 0.043 Uiso 1 1 calc R
H8B H 0.2474 0.9931 0.4108 0.043 Uiso 1 1 calc R
H8C H 0.2244 1.0530 0.3472 0.043 Uiso 1 1 calc R
C9 C 0.26988(14) 0.7511(6) 0.3520(3) 0.0262(12) Uani 1 1 d .
H9A H 0.2677 0.6594 0.3286 0.039 Uiso 1 1 calc R
H9B H 0.2709 0.7373 0.4031 0.039 Uiso 1 1 calc R
H9C H 0.2910 0.7978 0.3364 0.039 Uiso 1 1 calc R
C10 C 0.23436(12) 0.8479(5) 0.2532(3) 0.0182(10) Uani 1 1 d .
C11 C 0.26290(12) 0.8775(6) 0.2108(3) 0.0221(11) Uani 1 1 d .
H11 H 0.2849 0.8898 0.2322 0.026 Uiso 1 1 calc R
C12 C 0.25948(13) 0.8889(6) 0.1384(3) 0.0271(12) Uani 1 1 d .
H12 H 0.2792 0.9041 0.1103 0.033 Uiso 1 1 calc R
C13 C 0.22719(13) 0.8782(6) 0.1067(3) 0.0248(11) Uani 1 1 d .
H13 H 0.2249 0.8901 0.0572 0.030 Uiso 1 1 calc R
C14 C 0.19814(11) 0.8500(5) 0.1471(2) 0.0157(9) Uani 1 1 d .
C15 C 0.20282(11) 0.8328(5) 0.2197(3) 0.0166(9) Uani 1 1 d .
C16 C 0.09254(13) 0.4968(6) 0.3375(3) 0.0207(10) Uani 1 1 d .
H16 H 0.0904 0.5050 0.3898 0.025 Uiso 1 1 calc R
C17 C 0.05675(14) 0.4570(6) 0.3086(3) 0.0300(13) Uani 1 1 d .
H17A H 0.0576 0.4511 0.2571 0.045 Uiso 1 1 calc R
H17B H 0.0400 0.5291 0.3223 0.045 Uiso 1 1 calc R
H17C H 0.0499 0.3655 0.3279 0.045 Uiso 1 1 calc R
C18 C 0.11880(14) 0.3818(6) 0.3234(3) 0.0288(12) Uani 1 1 d .
H18A H 0.1111 0.2934 0.3449 0.043 Uiso 1 1 calc R
H18B H 0.1411 0.4092 0.3438 0.043 Uiso 1 1 calc R
H18C H 0.1211 0.3688 0.2725 0.043 Uiso 1 1 calc R
C19 C 0.07398(13) 0.7964(6) 0.3433(3) 0.0214(11) Uani 1 1 d .
H19 H 0.0538 0.7983 0.3102 0.026 Uiso 1 1 calc R
C20 C 0.05994(15) 0.7585(6) 0.4164(3) 0.0273(12) Uani 1 1 d .
H20A H 0.0788 0.7593 0.4510 0.041 Uiso 1 1 calc R
H20B H 0.0496 0.6644 0.4147 0.041 Uiso 1 1 calc R
H20C H 0.0425 0.8278 0.4300 0.041 Uiso 1 1 calc R
C21 C 0.08835(15) 0.9464(6) 0.3459(3) 0.0292(12) Uani 1 1 d .
H21A H 0.0708 1.0105 0.3643 0.044 Uiso 1 1 calc R
H21B H 0.0947 0.9761 0.2983 0.044 Uiso 1 1 calc R
H21C H 0.1087 0.9487 0.3766 0.044 Uiso 1 1 calc R
C22 C 0.15659(14) 0.7988(6) 0.0161(3) 0.0213(11) Uani 1 1 d .
H22 H 0.1320 0.7915 0.0006 0.026 Uiso 1 1 calc R
C23 C 0.17285(15) 0.8986(7) -0.0378(3) 0.0308(13) Uani 1 1 d .
H23A H 0.1979 0.8989 -0.0314 0.046 Uiso 1 1 calc R
H23B H 0.1639 0.9943 -0.0309 0.046 Uiso 1 1 calc R
H23C H 0.1671 0.8665 -0.0855 0.046 Uiso 1 1 calc R
C24 C 0.17021(18) 0.6514(6) 0.0086(3) 0.0369(15) Uani 1 1 d .
H24A H 0.1696 0.6240 -0.0412 0.055 Uiso 1 1 calc R
H24B H 0.1559 0.5863 0.0358 0.055 Uiso 1 1 calc R
H24C H 0.1940 0.6476 0.0263 0.055 Uiso 1 1 calc R
C25 C 0.14592(13) 1.0437(5) 0.1070(3) 0.0204(10) Uani 1 1 d .
H25 H 0.1646 1.0876 0.0784 0.024 Uiso 1 1 calc R
C26 C 0.11161(14) 1.0782(6) 0.0710(3) 0.0299(12) Uani 1 1 d .
H26A H 0.0928 1.0345 0.0972 0.045 Uiso 1 1 calc R
H26B H 0.1116 1.0417 0.0227 0.045 Uiso 1 1 calc R
H26C H 0.1084 1.1807 0.0699 0.045 Uiso 1 1 calc R
C27 C 0.14713(14) 1.1123(6) 0.1808(3) 0.0240(11) Uani 1 1 d .
H27A H 0.1472 1.2152 0.1759 0.036 Uiso 1 1 calc R
H27B H 0.1680 1.0820 0.2058 0.036 Uiso 1 1 calc R
H27C H 0.1269 1.0831 0.2075 0.036 Uiso 1 1 calc R
C28 C 0.07557(14) 0.4527(6) 0.1198(3) 0.0285(12) Uani 1 1 d .
H28A H 0.0895 0.4288 0.0781 0.034 Uiso 1 1 calc R
H28B H 0.0877 0.4137 0.1615 0.034 Uiso 1 1 calc R
C29 C 0.04072(15) 0.3753(7) 0.1124(4) 0.0391(15) Uani 1 1 d .
H29A H 0.0274 0.3886 0.1554 0.059 Uiso 1 1 calc R
H29B H 0.0448 0.2745 0.1049 0.059 Uiso 1 1 calc R
H29C H 0.0279 0.4139 0.0721 0.059 Uiso 1 1 calc R
C30 C 0.07127(15) 0.7174(7) 0.0338(3) 0.0287(13) Uani 1 1 d .
H30A H 0.0751 0.8206 0.0333 0.034 Uiso 1 1 calc R
H30B H 0.0900 0.6737 0.0063 0.034 Uiso 1 1 calc R
C31 C 0.03685(16) 0.6862(9) -0.0040(3) 0.0426(17) Uani 1 1 d .
H31A H 0.0322 0.5847 -0.0022 0.064 Uiso 1 1 calc R
H31B H 0.0382 0.7165 -0.0533 0.064 Uiso 1 1 calc R
H31C H 0.0183 0.7375 0.0193 0.064 Uiso 1 1 calc R
C32 C 0.03228(13) 0.7120(6) 0.1675(3) 0.0248(12) Uani 1 1 d .
H32A H 0.0134 0.6636 0.1419 0.030 Uiso 1 1 calc R
H32B H 0.0314 0.6816 0.2173 0.030 Uiso 1 1 calc R
C33 C 0.02605(14) 0.8715(6) 0.1642(3) 0.0309(13) Uani 1 1 d .
H33A H 0.0446 0.9206 0.1895 0.046 Uiso 1 1 calc R
H33B H 0.0039 0.8937 0.1859 0.046 Uiso 1 1 calc R
H33C H 0.0256 0.9021 0.1149 0.046 Uiso 1 1 calc R

loop_
_atom_site_aniso_label
_atom_site_aniso_U_11
_atom_site_aniso_U_22
_atom_site_aniso_U_33
_atom_site_aniso_U_23
_atom_site_aniso_U_13
_atom_site_aniso_U_12
Ir 0.01418(11) 0.01777(12) 0.00843(10) 0.00005(6) -0.00005(7) -0.00015(6)
Cl 0.0194(6) 0.0210(6) 0.0229(6) 0.0010(5) 0.0016(4) 0.0027(4)
Si 0.0183(7) 0.0311(8) 0.0136(7) -0.0024(5) -0.0023(5) -0.0009(6)
P1 0.0150(5) 0.0226(7) 0.0090(6) 0.0007(5) 0.0000(4) -0.0026(5)
P2 0.0169(6) 0.0178(6) 0.0076(5) 0.0008(4) 0.0012(4) 0.0002(4)
O 0.0162(16) 0.0233(19) 0.0113(16) 0.0020(13) -0.0026(12) -0.0049(13)
C1 0.016(2) 0.017(2) 0.011(2) -0.0024(17) -0.0020(18) 0.0001(17)
C2 0.015(2) 0.022(3) 0.013(2) -0.0019(18) -0.0028(17) -0.0001(18)
C3 0.019(2) 0.025(3) 0.013(2) 0.0017(19) 0.0008(18) -0.0013(19)
C4 0.027(3) 0.027(3) 0.007(2) 0.0025(19) -0.0030(18) 0.002(2)
C5 0.024(3) 0.022(3) 0.015(3) -0.0001(19) -0.007(2) -0.0011(19)
C6 0.018(2) 0.019(3) 0.016(2) 0.0013(18) -0.0050(18) 0.0012(18)
C7 0.016(2) 0.025(3) 0.013(2) -0.0017(19) -0.0030(17) -0.0020(19)
C8 0.027(3) 0.027(3) 0.031(3) -0.008(2) 0.006(2) -0.005(2)
C9 0.021(3) 0.038(3) 0.020(3) 0.002(2) -0.003(2) 0.001(2)
C10 0.021(2) 0.014(2) 0.020(3) -0.0012(18) -0.0017(19) 0.0024(18)
C11 0.014(2) 0.027(3) 0.025(3) 0.001(2) 0.0002(19) -0.001(2)
C12 0.017(2) 0.040(3) 0.025(3) 0.003(2) 0.007(2) 0.000(2)
C13 0.023(3) 0.031(3) 0.021(3) 0.001(2) 0.002(2) 0.000(2)
C14 0.014(2) 0.017(2) 0.016(2) 0.0001(17) -0.0005(17) -0.0005(17)
C15 0.015(2) 0.015(2) 0.020(2) -0.0006(18) 0.0039(18) 0.0009(18)
C16 0.027(3) 0.025(3) 0.011(2) 0.0043(19) -0.0002(19) -0.006(2)
C17 0.032(3) 0.038(3) 0.020(3) -0.002(2) -0.004(2) -0.014(2)
C18 0.033(3) 0.029(3) 0.025(3) 0.006(2) 0.002(2) -0.002(2)
C19 0.021(2) 0.033(3) 0.011(2) 0.002(2) 0.0018(18) 0.005(2)
C20 0.028(3) 0.041(3) 0.013(3) -0.002(2) 0.000(2) 0.000(2)
C21 0.037(3) 0.031(3) 0.019(3) -0.003(2) 0.005(2) 0.007(2)
C22 0.027(3) 0.029(3) 0.008(2) 0.0001(19) 0.0021(19) -0.002(2)
C23 0.037(3) 0.044(4) 0.012(3) 0.002(2) 0.002(2) -0.004(3)
C24 0.065(4) 0.032(3) 0.014(3) -0.003(2) 0.005(3) 0.005(3)
C25 0.022(2) 0.022(3) 0.017(2) 0.0031(19) 0.0002(19) 0.000(2)
C26 0.035(3) 0.030(3) 0.025(3) 0.006(2) -0.002(2) 0.010(2)
C27 0.027(3) 0.021(3) 0.023(3) -0.003(2) 0.006(2) 0.000(2)
C28 0.028(3) 0.036(3) 0.022(3) -0.005(2) -0.004(2) -0.003(2)
C29 0.035(3) 0.039(4) 0.043(4) -0.008(3) -0.009(3) -0.006(3)
C30 0.023(3) 0.046(4) 0.017(3) -0.003(2) -0.004(2) -0.002(2)
C31 0.032(3) 0.081(5) 0.015(3) 0.000(3) -0.006(2) -0.004(3)
C32 0.017(2) 0.039(3) 0.018(3) -0.002(2) -0.0021(19) 0.001(2)
C33 0.023(3) 0.040(3) 0.030(3) -0.002(3) 0.001(2) 0.006(2)

loop_
_atom_type_symbol
_atom_type_description
_atom_type_scat_dispersion_real
_atom_type_scat_dispersion_imag
_atom_type_scat_source
C C 0.0033 0.0016 'International Tables Vol C Tables 4.2.6.8 and 6.1.1.4'
H H 0.0000 0.0000 'International Tables Vol C Tables 4.2.6.8 and 6.1.1.4'
O O 0.0106 0.0060 'International Tables Vol C Tables 4.2.6.8 and 6.1.1.4'
Si Si 0.0817 0.0704 'International Tables Vol C Tables 4.2.6.8 and 6.1.1.4'
P P 0.1023 0.0942 'International Tables Vol C Tables 4.2.6.8 and 6.1.1.4'
Cl Cl 0.1484 0.1585 'International Tables Vol C Tables 4.2.6.8 and 6.1.1.4'
Ir Ir -1.4442 7.9887 'International Tables Vol C Tables 4.2.6.8 and 6.1.1.4'

loop_
_geom_angle_atom_site_label_1
_geom_angle_atom_site_label_2
_geom_angle_atom_site_label_3
_geom_angle
P2 Ir P1 155.00(4)
P2 Ir Si 102.79(5)
P1 Ir Si 99.53(5)
P2 Ir O 77.45(9)
P1 Ir O 80.19(8)
Si Ir O 179.66(9)
P2 Ir Cl 92.40(4)
P1 Ir Cl 94.87(4)
Si Ir Cl 99.59(5)
O Ir Cl 80.63(9)
P2 Ir H01 87.1(18)
P1 Ir H01 83.0(19)
Si Ir H01 87.0(18)
O Ir H01 92.7(18)
Cl Ir H01 173.3(19)
C30 Si C32 102.2(3)
C30 Si C28 103.5(3)
C32 Si C28 109.6(2)
C30 Si Ir 116.54(19)
C32 Si Ir 114.46(18)
C28 Si Ir 109.81(17)
C2 P1 C16 101.5(2)
C2 P1 C19 104.0(2)
C16 P1 C19 103.6(2)
C2 P1 Ir 102.40(16)
C16 P1 Ir 127.24(17)
C19 P1 Ir 114.98(17)
C14 P2 C25 100.4(2)
C14 P2 C22 107.9(2)
C25 P2 C22 104.4(2)
C14 P2 Ir 102.54(15)
C25 P2 Ir 115.84(17)
C22 P2 Ir 123.19(17)
C1 O C15 119.1(4)
C1 O Ir 117.8(3)
C15 O Ir 117.4(3)
O C1 C6 121.2(4)
O C1 C2 116.2(4)
C6 C1 C2 122.6(5)
C3 C2 C1 117.7(4)
C3 C2 P1 120.5(4)
C1 C2 P1 121.7(4)
C4 C3 C2 121.1(4)
C4 C3 H3 119.5
C2 C3 H3 119.5
C3 C4 C5 119.3(5)
C3 C4 H4 120.4
C5 C4 H4 120.4
C4 C5 C6 122.0(5)
C4 C5 H5 119.0
C6 C5 H5 119.0
C1 C6 C5 117.3(5)
C1 C6 C7 122.4(4)
C5 C6 C7 120.3(4)
C10 C7 C8 108.6(4)
C10 C7 C6 109.8(4)
C8 C7 C6 109.7(4)
C10 C7 C9 108.9(4)
C8 C7 C9 109.7(4)
C6 C7 C9 110.0(4)
C7 C8 H8A 109.5
C7 C8 H8B 109.5
H8A C8 H8B 109.5
C7 C8 H8C 109.5
H8A C8 H8C 109.5
H8B C8 H8C 109.5
C7 C9 H9A 109.5
C7 C9 H9B 109.5
H9A C9 H9B 109.5
C7 C9 H9C 109.5
H9A C9 H9C 109.5
H9B C9 H9C 109.5
C15 C10 C11 117.3(5)
C15 C10 C7 122.6(4)
C11 C10 C7 119.9(4)
C12 C11 C10 121.0(5)
C12 C11 H11 119.5
C10 C11 H11 119.5
C11 C12 C13 120.1(5)
C11 C12 H12 119.9
C13 C12 H12 119.9
C12 C13 C14 120.4(5)
C12 C13 H13 119.8
C14 C13 H13 119.8
C13 C14 C15 117.8(4)
C13 C14 P2 122.7(4)
C15 C14 P2 119.3(3)
C10 C15 C14 123.2(4)
C10 C15 O 121.6(4)
C14 C15 O 115.2(4)
C18 C16 C17 111.6(5)
C18 C16 P1 112.9(4)
C17 C16 P1 111.1(4)
C18 C16 H16 107.0
C17 C16 H16 107.0
P1 C16 H16 107.0
C16 C17 H17A 109.5
C16 C17 H17B 109.5
H17A C17 H17B 109.5
C16 C17 H17C 109.5
H17A C17 H17C 109.5
H17B C17 H17C 109.5
C16 C18 H18A 109.5
C16 C18 H18B 109.5
H18A C18 H18B 109.5
C16 C18 H18C 109.5
H18A C18 H18C 109.5
H18B C18 H18C 109.5
C21 C19 C20 108.7(4)
C21 C19 P1 110.6(4)
C20 C19 P1 116.8(4)
C21 C19 H19 106.7
C20 C19 H19 106.7
P1 C19 H19 106.7
C19 C20 H20A 109.5
C19 C20 H20B 109.5
H20A C20 H20B 109.5
C19 C20 H20C 109.5
H20A C20 H20C 109.5
H20B C20 H20C 109.5
C19 C21 H21A 109.5
C19 C21 H21B 109.5
H21A C21 H21B 109.5
C19 C21 H21C 109.5
H21A C21 H21C 109.5
H21B C21 H21C 109.5
C24 C22 C23 111.3(5)
C24 C22 P2 111.5(4)
C23 C22 P2 119.9(4)
C24 C22 H22 104.1
C23 C22 H22 104.1
P2 C22 H22 104.1
C22 C23 H23A 109.5
C22 C23 H23B 109.5
H23A C23 H23B 109.5
C22 C23 H23C 109.5
H23A C23 H23C 109.5
H23B C23 H23C 109.5
C22 C24 H24A 109.5
C22 C24 H24B 109.5
H24A C24 H24B 109.5
C22 C24 H24C 109.5
H24A C24 H24C 109.5
H24B C24 H24C 109.5
C26 C25 C27 109.5(4)
C26 C25 P2 112.0(4)
C27 C25 P2 112.5(3)
C26 C25 H25 107.5
C27 C25 H25 107.5
P2 C25 H25 107.5
C25 C26 H26A 109.5
C25 C26 H26B 109.5
H26A C26 H26B 109.5
C25 C26 H26C 109.5
H26A C26 H26C 109.5
H26B C26 H26C 109.5
C25 C27 H27A 109.5
C25 C27 H27B 109.5
H27A C27 H27B 109.5
C25 C27 H27C 109.5
H27A C27 H27C 109.5
H27B C27 H27C 109.5
C29 C28 Si 118.1(4)
C29 C28 H28A 107.8
Si C28 H28A 107.8
C29 C28 H28B 107.8
Si C28 H28B 107.8
H28A C28 H28B 107.1
C28 C29 H29A 109.5
C28 C29 H29B 109.5
H29A C29 H29B 109.5
C28 C29 H29C 109.5
H29A C29 H29C 109.5
H29B C29 H29C 109.5
C31 C30 Si 116.0(4)
C31 C30 H30A 108.3
Si C30 H30A 108.3
C31 C30 H30B 108.3
Si C30 H30B 108.3
H30A C30 H30B 107.4
C30 C31 H31A 109.5
C30 C31 H31B 109.5
H31A C31 H31B 109.5
C30 C31 H31C 109.5
H31A C31 H31C 109.5
H31B C31 H31C 109.5
C33 C32 Si 114.2(4)
C33 C32 H32A 108.7
Si C32 H32A 108.7
C33 C32 H32B 108.7
Si C32 H32B 108.7
H32A C32 H32B 107.6
C32 C33 H33A 109.5
C32 C33 H33B 109.5
H33A C33 H33B 109.5
C32 C33 H33C 109.5
H33A C33 H33C 109.5
H33B C33 H33C 109.5

loop_
_geom_bond_atom_site_label_1
_geom_bond_atom_site_label_2
_geom_bond_distance
Ir P2 2.2968(12)
Ir P1 2.3012(12)
Ir Si 2.3402(14)
Ir O 2.374(3)
Ir Cl 2.4733(12)
Ir H01 1.585(10)
Si C30 1.908(6)
Si C32 1.908(5)
Si C28 1.909(6)
P1 C2 1.852(5)
P1 C16 1.856(5)
P1 C19 1.875(5)
P2 C14 1.845(5)
P2 C25 1.846(5)
P2 C22 1.855(5)
O C1 1.392(6)
O C15 1.409(5)
C1 C6 1.393(6)
C1 C2 1.404(7)
C2 C3 1.399(7)
C3 C4 1.388(7)
C3 H3 0.9500
C4 C5 1.390(7)
C4 H4 0.9500
C5 C6 1.393(7)
C5 H5 0.9500
C6 C7 1.538(7)
C7 C10 1.519(7)
C7 C8 1.533(7)
C7 C9 1.545(7)
C8 H8A 0.9800
C8 H8B 0.9800
C8 H8C 0.9800
C9 H9A 0.9800
C9 H9B 0.9800
C9 H9C 0.9800
C10 C15 1.383(6)
C10 C11 1.405(7)
C11 C12 1.384(7)
C11 H11 0.9500
C12 C13 1.390(7)
C12 H12 0.9500
C13 C14 1.397(7)
C13 H13 0.9500
C14 C15 1.398(7)
C16 C18 1.519(8)
C16 C17 1.538(7)
C16 H16 1.0000
C17 H17A 0.9800
C17 H17B 0.9800
C17 H17C 0.9800
C18 H18A 0.9800
C18 H18B 0.9800
C18 H18C 0.9800
C19 C21 1.528(8)
C19 C20 1.539(7)
C19 H19 1.0000
C20 H20A 0.9800
C20 H20B 0.9800
C20 H20C 0.9800
C21 H21A 0.9800
C21 H21B 0.9800
C21 H21C 0.9800
C22 C24 1.502(8)
C22 C23 1.536(7)
C22 H22 1.0000
C23 H23A 0.9800
C23 H23B 0.9800
C23 H23C 0.9800
C24 H24A 0.9800
C24 H24B 0.9800
C24 H24C 0.9800
C25 C26 1.528(7)
C25 C27 1.545(7)
C25 H25 1.0000
C26 H26A 0.9800
C26 H26B 0.9800
C26 H26C 0.9800
C27 H27A 0.9800
C27 H27B 0.9800
C27 H27C 0.9800
C28 C29 1.545(8)
C28 H28A 0.9900
C28 H28B 0.9900
C29 H29A 0.9800
C29 H29B 0.9800
C29 H29C 0.9800
C30 C31 1.541(8)
C30 H30A 0.9900
C30 H30B 0.9900
C31 H31A 0.9800
C31 H31B 0.9800
C31 H31C 0.9800
C32 C33 1.533(8)
C32 H32A 0.9900
C32 H32B 0.9900
C33 H33A 0.9800
C33 H33B 0.9800
C33 H33C 0.9800
